data_4002478
loop_
_publ_author_name
'El-Fadli, Z.'
'Sapina, F.'
'Metni, M.R.'
'Martinez, E.'
'Folgado, J.V.'
'Beltran, A.'

_publ_section_title
;
 Electronic properties of mixed-valence manganates: the role of Mn
 substitutional defects
;
_journal_name_full 'Chemistry of Materials (1,1989-)'
_journal_page_first 688
_journal_page_last 696
_journal_volume 14
_journal_year 2002
_chemical_formula_sum 'Co0.04 La0.712 Mn0.96 O3 Sr0.288'
_chemical_name_systematic '(La0.712 Sr0.288) (Mn0.96 Co0.04) O3'
_space_group_IT_number 167
_symmetry_space_group_name_Hall '-R 3 2"c'
_symmetry_space_group_name_H-M 'R -3 c :H'
_cell_angle_alpha 90
_cell_angle_beta 90
_cell_angle_gamma 120
_cell_formula_units_Z 6
_cell_length_a 5.50836
_cell_length_b 5.50836
_cell_length_c 13.3553
_cell_volume 350.937
_citation_journal_id_ASTM CMATEX
_cod_data_source_file El-Fadli_CMATEX_2002_252.cif
_cod_data_source_block Co0.04La0.712Mn0.96O3Sr0.288
_cod_original_cell_volume 350.9368
_cod_database_code 4002478

loop_
_symmetry_equiv_pos_as_xyz
x,y,z
-y,x-y,z
-x+y,-x,z
y,x,-z+1/2
-x,-x+y,-z+1/2
x-y,-y,-z+1/2
-x,-y,-z
y,-x+y,-z
x-y,x,-z
-y,-x,z-1/2
x,x-y,z-1/2
-x+y,y,z-1/2
x+2/3,y+1/3,z+1/3
-y+2/3,x-y+1/3,z+1/3
-x+y+2/3,-x+1/3,z+1/3
y+2/3,x+1/3,-z+5/6
-x+2/3,-x+y+1/3,-z+5/6
x-y+2/3,-y+1/3,-z+5/6
-x+2/3,-y+1/3,-z+1/3
y+2/3,-x+y+1/3,-z+1/3
x-y+2/3,x+1/3,-z+1/3
-y+2/3,-x+1/3,z-1/6
x+2/3,x-y+1/3,z-1/6
-x+y+2/3,y+1/3,z-1/6
x+1/3,y+2/3,z+2/3
-y+1/3,x-y+2/3,z+2/3
-x+y+1/3,-x+2/3,z+2/3
y+1/3,x+2/3,-z+7/6
-x+1/3,-x+y+2/3,-z+7/6
x-y+1/3,-y+2/3,-z+7/6
-x+1/3,-y+2/3,-z+2/3
y+1/3,-x+y+2/3,-z+2/3
x-y+1/3,x+2/3,-z+2/3
-y+1/3,-x+2/3,z+1/6
x+1/3,x-y+2/3,z+1/6
-x+y+1/3,y+2/3,z+1/6

loop_
_atom_site_label
_atom_site_type_symbol
_atom_site_fract_x
_atom_site_fract_y
_atom_site_fract_z
_atom_site_occupancy
_atom_site_U_iso_or_equiv
O1 O-2 0.4558 0 0.25 1 0.0
Mn2 Mn+4 0 0 0 0.288 0.0
Sr1 Sr+2 0 0 0.25 0.288 0.0
Mn1 Mn+3 0 0 0 0.672 0.0
Co1 Co+3 0 0 0 0.04 0.0
La1 La+3 0 0 0.25 0.712 0.0
